data_7714872
loop_
_publ_author_name
'Besmer, Manuel Luca'
'Schwitter, Flurina'
'Battistin, Federica'
'Braband, Henrik'
'Fox, Thomas'
'Spingler, Bernhard'
'Alberto, Roger'

_publ_section_title
;
 Induced <i>fac</i>-<i>mer</i> rearrangements in
 {M(CO)<sub>3</sub>}<sup>+</sup> complexes (M = Re, <sup>99(m)</sup>Tc) by
 a PNP ligand.
;
_journal_issue 4
_journal_name_full 'Dalton transactions (Cambridge, England : 2003)'
_journal_page_first 1434
_journal_page_last 1438
_journal_paper_doi 10.1039/d3dt03992g
_journal_volume 53
_journal_year 2024
_chemical_formula_moiety 'C23 H43 N P2'
_chemical_formula_sum 'C23 H43 N P2'
_chemical_formula_weight 395.52
_space_group_crystal_system monoclinic
_space_group_IT_number 15
_space_group_name_Hall '-C 2yc'
_space_group_name_H-M_alt 'C 1 2/c 1'
_atom_sites_solution_hydrogens geom
_atom_sites_solution_primary iterative
_audit_creation_date 2023-08-10
_audit_creation_method
;
Olex2 1.3
(compiled 2020.07.31 svn.rc2a77460 for OlexSys, GUI svn.r6145)
;
_audit_update_record
;
2023-11-13 deposited with the CCDC.	2023-12-28 downloaded from the CCDC.
;
_cell_angle_alpha 90
_cell_angle_beta 96.419(3)
_cell_angle_gamma 90
_cell_formula_units_Z 4
_cell_length_a 15.9398(4)
_cell_length_b 6.2656(2)
_cell_length_c 25.0585(8)
_cell_measurement_reflns_used 7117
_cell_measurement_temperature 160.0(2)
_cell_measurement_theta_max 79.6590
_cell_measurement_theta_min 3.5450
_cell_volume 2486.96(13)
_computing_cell_refinement 'CrysAlisPro 1.171.42.57a (Rigaku OD, 2022)'
_computing_data_collection 'CrysAlisPro 1.171.42.57a (Rigaku OD, 2022)'
_computing_data_reduction 'CrysAlisPro 1.171.42.57a (Rigaku OD, 2022)'
_computing_molecular_graphics 'Olex2 1.3 (Dolomanov et al., 2009)'
_computing_publication_material 'Olex2 1.3 (Dolomanov et al., 2009)'
_computing_structure_refinement 'SHELXL 2018/3 (Sheldrick, 2015)'
_computing_structure_solution 'olex2.solve 1.3 (Bourhis et al., 2015)'
_diffrn_ambient_environment N~2~
_diffrn_ambient_temperature 160.0(2)
_diffrn_detector 'Hybrid Pixel Array Detector'
_diffrn_detector_area_resol_mean 10.0000
_diffrn_detector_type HyPix
_diffrn_measured_fraction_theta_full 1.000
_diffrn_measured_fraction_theta_max 0.972
_diffrn_measurement_details
;
List of Runs (angles in degrees, time in seconds):

  # Type    Start    End  Width  t~exp~   \w     \q     \k     \f   Frames
#--------------------------------------------------------------------------
  1  \w   -118.00 -36.00   0.50    1.41    --  -50.63 -65.00  22.00  164
  2  \w    -58.00  21.00   0.50    1.41    --  -50.63  65.00 158.00  158
  3  \w    -10.00  17.00   0.50    1.41    --   50.63 -65.00  22.00   54
  4  \w     55.00  80.00   0.50    1.41    --   50.63  65.00 158.00   50
  5  \w   -158.00-128.00   0.50    5.62    --  -90.00 -65.00  22.00   60
  6  \w    -52.00 -20.00   0.50    5.62    --  -90.00  65.00 158.00   64
  7  \w     42.00  76.00   0.50    5.62    --  111.50 -65.00  22.00   68
  8  \w     98.00 178.00   0.50    5.62    --  111.50  65.00 158.00  160
  9  \w    -25.00  21.00   0.50    1.41    --  -50.63  19.00 -60.00   92
 10  \w    -21.00  26.00   0.50    1.41    --   50.63 -19.00  30.00   94
 11  \w    -51.00 -26.00   0.50    5.62    --  -90.00  45.00 -60.00   50
 12  \w   -161.00-136.00   0.50    5.62    --  -90.00 -95.00 150.00   50
 13  \w     41.00  68.00   0.50    5.62    --  111.50 -61.00 150.00   54
 14  \w    135.00 171.00   0.50    5.62    --  111.50  61.00  30.00   72
 15  \w    127.00 154.00   0.50    5.62    --  111.50  77.00-150.00   54
 16  \w    150.00 177.00   0.50    5.62    --  111.50  61.00-120.00   54
 17  \w     41.00  70.00   0.50    5.62    --  111.50 -61.00 -60.00   58
 18  \w    122.00 177.00   0.50    5.62    --  111.50  45.00  90.00  110
 19  \w     43.00  90.00   0.50    5.62    --  111.50 -95.00 150.00   94
 20  \w     42.00  97.00   0.50    5.62    --  111.50 -95.00  90.00  110
 21  \w     41.00  68.00   0.50    5.62    --  111.50 -61.00-150.00   54
 22  \w     43.00 100.00   0.50    5.62    --  111.50-125.00-120.00  114
 23  \w    123.00 163.00   0.50    5.62    --  111.50  45.00  60.00   80
 24  \w    129.00 178.00   0.50    5.62    --  111.50  61.00-180.00   98
 25  \w     50.00  77.00   0.50    5.62    --  111.50 -77.00-180.00   54
 26  \w     80.00 105.00   0.50    5.62    --  111.50 -77.00-180.00   50
 27  \w    104.00 178.00   0.50    5.62    --  111.50  30.00 -90.00  148
 28  \w     42.00  69.00   0.50    5.62    --  111.50 -61.00  90.00   54
 29  \w     42.00  71.00   0.50    5.62    --  111.50 -61.00 -90.00   58
 30  \w     64.00  89.00   0.50    5.62    --  111.50 -77.00  30.00   50
 31  \w    132.00 161.00   0.50    5.62    --  111.50  77.00   0.00   58
;
_diffrn_measurement_device 'four-circle diffractometer'
_diffrn_measurement_device_type 'XtaLAB Synergy, Dualflex, HyPix'
_diffrn_measurement_method '\w scans'
_diffrn_orient_matrix_type 'CrysAlisPro convention (1999,Acta A55,543-557)'
_diffrn_orient_matrix_UB_11 0.0287963000
_diffrn_orient_matrix_UB_12 -0.0029028000
_diffrn_orient_matrix_UB_13 0.0607228000
_diffrn_orient_matrix_UB_21 -0.0615819000
_diffrn_orient_matrix_UB_22 0.1837035000
_diffrn_orient_matrix_UB_23 0.0083670000
_diffrn_orient_matrix_UB_31 -0.0696514000
_diffrn_orient_matrix_UB_32 -0.1633106000
_diffrn_orient_matrix_UB_33 0.0081247000
_diffrn_radiation_monochromator mirror
_diffrn_radiation_probe x-ray
_diffrn_radiation_type 'Cu K\a'
_diffrn_radiation_wavelength 1.54184
_diffrn_reflns_av_R_equivalents 0.0409
_diffrn_reflns_av_unetI/netI 0.0284
_diffrn_reflns_Laue_measured_fraction_full 1.000
_diffrn_reflns_Laue_measured_fraction_max 0.972
_diffrn_reflns_limit_h_max 17
_diffrn_reflns_limit_h_min -20
_diffrn_reflns_limit_k_max 7
_diffrn_reflns_limit_k_min -7
_diffrn_reflns_limit_l_max 32
_diffrn_reflns_limit_l_min -30
_diffrn_reflns_number 10581
_diffrn_reflns_point_group_measured_fraction_full 1.000
_diffrn_reflns_point_group_measured_fraction_max 0.972
_diffrn_reflns_theta_full 67.684
_diffrn_reflns_theta_max 81.330
_diffrn_reflns_theta_min 3.550
_diffrn_source 'micro-focus sealed X-ray tube'
_diffrn_source_type 'PhotonJet (Cu) X-ray Source'
_exptl_absorpt_coefficient_mu 1.613
_exptl_absorpt_correction_T_max 1.000
_exptl_absorpt_correction_T_min 0.769
_exptl_absorpt_correction_type gaussian
_exptl_absorpt_process_details
;
CrysAlisPro 1.171.42.57a (Rigaku Oxford Diffraction, 2022)
Numerical absorption correction based on gaussian integration over
a multifaceted crystal model
Empirical absorption correction using spherical harmonics,
implemented in SCALE3 ABSPACK scaling algorithm.
;
_exptl_crystal_colour 'clear yellowish colourless'
_exptl_crystal_colour_lustre clear
_exptl_crystal_colour_modifier yellowish
_exptl_crystal_colour_primary colourless
_exptl_crystal_density_diffrn 1.056
_exptl_crystal_description block
_exptl_crystal_F_000 872
_exptl_crystal_size_max 0.125
_exptl_crystal_size_mid 0.08
_exptl_crystal_size_min 0.071
_refine_diff_density_max 0.578
_refine_diff_density_min -0.464
_refine_diff_density_rms 0.074
_refine_ls_extinction_method none
_refine_ls_goodness_of_fit_ref 1.079
_refine_ls_hydrogen_treatment constr
_refine_ls_matrix_type full
_refine_ls_number_parameters 125
_refine_ls_number_reflns 2652
_refine_ls_number_restraints 0
_refine_ls_restrained_S_all 1.079
_refine_ls_R_factor_all 0.0583
_refine_ls_R_factor_gt 0.0563
_refine_ls_shift/su_max 0.001
_refine_ls_shift/su_mean 0.000
_refine_ls_structure_factor_coef Fsqd
_refine_ls_weighting_details 'w=1/[\s^2^(Fo^2^)+(0.1017P)^2^+1.1149P] where P=(Fo^2^+2Fc^2^)/3'
_refine_ls_weighting_scheme calc
_refine_ls_wR_factor_gt 0.1482
_refine_ls_wR_factor_ref 0.1508
_reflns_Friedel_coverage 0.000
_reflns_number_gt 2452
_reflns_number_total 2652
_reflns_threshold_expression 'I > 2\s(I)'
_cod_data_source_file d3dt03992g2.cif
_cod_data_source_block mlb_ecca_pyrpnptbu_auto
_cod_depositor_comments 'Adding full bibliography for 7714872--7714877.cif.'
_cod_database_code 7714872
_shelx_shelxl_version_number 2018/3
_publcif_funding_html
;
;
_chemical_oxdiff_formula 'C23 H43 N1 P2'
_chemical_oxdiff_usercomment 'HyPix, Cu, 160 K'
_shelx_space_group_comment
;
The symmetry employed for this shelxl refinement is uniquely defined
by the following loop, which should always be used as a source of
symmetry information in preference to the above space-group names.
They are only intended as comments.
;
_shelx_estimated_absorpt_t_max 0.894
_shelx_estimated_absorpt_t_min 0.824
_olex2_refinement_description
;
1. Fixed Uiso
 At 1.2 times of:
  All C(H) groups, All C(H,H) groups
 At 1.5 times of:
  All C(H,H,H) groups
2.a Secondary CH2 refined with riding coordinates:
 C4(H4a,H4b)
2.b Aromatic/amide H refined with riding coordinates:
 C1(H1), C2(H2)
2.c Idealised Me refined as rotating group:
 C6(H6a,H6b,H6c), C7(H7a,H7b,H7c), C8(H8a,H8b,H8c), C10(H10a,H10b,H10c),
 C11(H11a,H11b,H11c), C12(H12a,H12b,H12c)
;
_olex2_submission_special_instructions 'No special instructions were received'
_oxdiff_exptl_absorpt_empirical_details
;
Empirical correction (ABSPACK) includes:
- Absorption correction using spherical harmonics
- Frame scaling
;
_oxdiff_exptl_absorpt_empirical_full_max 3.509
_oxdiff_exptl_absorpt_empirical_full_min 0.675

loop_
_space_group_symop_operation_xyz
'x, y, z'
'-x, y, -z+1/2'
'x+1/2, y+1/2, z'
'-x+1/2, y+1/2, -z+1/2'
'-x, -y, -z'
'x, -y, z-1/2'
'-x+1/2, -y+1/2, -z'
'x+1/2, -y+1/2, z-1/2'

loop_
_atom_site_label
_atom_site_type_symbol
_atom_site_fract_x
_atom_site_fract_y
_atom_site_fract_z
_atom_site_U_iso_or_equiv
_atom_site_adp_type
_atom_site_occupancy
_atom_site_site_symmetry_order
_atom_site_calc_flag
_atom_site_refinement_flags_posn
_atom_site_refinement_flags_adp
_atom_site_refinement_flags_occupancy
_atom_site_disorder_assembly
_atom_site_disorder_group
P1 P 0.31515(2) 0.59277(6) 0.63276(2) 0.03573(19) Uani 1 1 d . . . . .
N1 N 0.500000 0.5232(3) 0.750000 0.0360(4) Uani 1 2 d S T P . .
C1 C 0.500000 0.9666(4) 0.750000 0.0413(5) Uani 1 2 d S T P . .
H1 H 0.499999 1.118251 0.750002 0.050 Uiso 1 2 calc R U P . .
C2 C 0.43142(11) 0.8549(3) 0.72546(7) 0.0398(4) Uani 1 1 d . . . . .
H2 H 0.383472 0.928385 0.708588 0.048 Uiso 1 1 calc R U . . .
C3 C 0.43393(10) 0.6332(3) 0.72594(6) 0.0359(3) Uani 1 1 d . . . . .
C4 C 0.36127(10) 0.5002(3) 0.70031(6) 0.0381(4) Uani 1 1 d . . . . .
H4A H 0.316182 0.499248 0.724463 0.046 Uiso 1 1 calc R U . . .
H4B H 0.380994 0.351397 0.697181 0.046 Uiso 1 1 calc R U . . .
C5 C 0.38317(12) 0.4521(3) 0.58657(7) 0.0445(4) Uani 1 1 d . . . . .
C6 C 0.37800(15) 0.2097(3) 0.58387(9) 0.0598(5) Uani 1 1 d . . . . .
H6A H 0.390489 0.150267 0.620064 0.090 Uiso 1 1 calc R U . . .
H6B H 0.419144 0.155796 0.560877 0.090 Uiso 1 1 calc R U . . .
H6C H 0.321045 0.166852 0.568925 0.090 Uiso 1 1 calc R U . . .
C7 C 0.36180(15) 0.5476(4) 0.53027(8) 0.0616(5) Uani 1 1 d . . . . .
H7A H 0.303966 0.508401 0.516320 0.092 Uiso 1 1 calc R U . . .
H7B H 0.401164 0.492010 0.506294 0.092 Uiso 1 1 calc R U . . .
H7C H 0.366630 0.703417 0.532261 0.092 Uiso 1 1 calc R U . . .
C8 C 0.47432(12) 0.5188(4) 0.60613(9) 0.0563(5) Uani 1 1 d . . . . .
H8A H 0.477055 0.674249 0.610337 0.084 Uiso 1 1 calc R U . . .
H8B H 0.511829 0.474110 0.579777 0.084 Uiso 1 1 calc R U . . .
H8C H 0.492131 0.450584 0.640737 0.084 Uiso 1 1 calc R U . . .
C9 C 0.20769(11) 0.4634(3) 0.62995(8) 0.0450(4) Uani 1 1 d . . . . .
C10 C 0.15696(14) 0.6141(4) 0.66210(11) 0.0612(6) Uani 1 1 d . . . . .
H10A H 0.182969 0.620004 0.699402 0.092 Uiso 1 1 calc R U . . .
H10B H 0.098898 0.561594 0.661156 0.092 Uiso 1 1 calc R U . . .
H10C H 0.156499 0.757321 0.646336 0.092 Uiso 1 1 calc R U . . .
C11 C 0.20416(12) 0.2383(3) 0.65336(9) 0.0525(5) Uani 1 1 d . . . . .
H11A H 0.235498 0.139791 0.632553 0.079 Uiso 1 1 calc R U . . .
H11B H 0.145220 0.191796 0.651686 0.079 Uiso 1 1 calc R U . . .
H11C H 0.229510 0.239119 0.690842 0.079 Uiso 1 1 calc R U . . .
C12 C 0.16605(14) 0.4608(5) 0.57174(10) 0.0675(6) Uani 1 1 d . . . . .
H12A H 0.171271 0.602147 0.555679 0.101 Uiso 1 1 calc R U . . .
H12B H 0.106194 0.424114 0.571171 0.101 Uiso 1 1 calc R U . . .
H12C H 0.194082 0.354541 0.551161 0.101 Uiso 1 1 calc R U . . .

loop_
_atom_site_aniso_label
_atom_site_aniso_U_11
_atom_site_aniso_U_22
_atom_site_aniso_U_33
_atom_site_aniso_U_23
_atom_site_aniso_U_13
_atom_site_aniso_U_12
P1 0.0343(3) 0.0347(3) 0.0374(3) 0.00417(14) 0.00058(17) -0.00220(13)
N1 0.0420(10) 0.0310(9) 0.0340(9) 0.000 0.0002(7) 0.000
C1 0.0486(13) 0.0309(10) 0.0435(12) 0.000 0.0011(10) 0.000
C2 0.0427(8) 0.0342(8) 0.0413(8) 0.0010(6) -0.0010(7) 0.0033(6)
C3 0.0397(8) 0.0341(8) 0.0334(7) 0.0012(6) 0.0020(6) -0.0005(6)
C4 0.0400(8) 0.0369(9) 0.0362(8) 0.0037(6) -0.0010(6) -0.0036(6)
C5 0.0446(9) 0.0489(9) 0.0405(9) 0.0002(7) 0.0071(7) -0.0018(7)
C6 0.0724(13) 0.0507(11) 0.0585(11) -0.0070(9) 0.0176(10) 0.0021(10)
C7 0.0709(14) 0.0734(13) 0.0414(10) 0.0041(9) 0.0104(9) -0.0076(11)
C8 0.0398(9) 0.0737(14) 0.0570(11) -0.0034(10) 0.0129(8) -0.0023(9)
C9 0.0366(8) 0.0474(9) 0.0497(10) 0.0079(8) -0.0009(7) -0.0052(7)
C10 0.0412(10) 0.0602(13) 0.0842(16) 0.0088(11) 0.0155(10) 0.0026(8)
C11 0.0452(10) 0.0466(10) 0.0650(12) 0.0066(8) 0.0029(8) -0.0128(8)
C12 0.0481(11) 0.0896(16) 0.0599(12) 0.0170(12) -0.0160(9) -0.0188(11)

loop_
_atom_type_symbol
_atom_type_description
_atom_type_scat_dispersion_real
_atom_type_scat_dispersion_imag
_atom_type_scat_source
C C 0.0181 0.0091 'International Tables Vol C Tables 4.2.6.8 and 6.1.1.4'
H H 0.0000 0.0000 'International Tables Vol C Tables 4.2.6.8 and 6.1.1.4'
N N 0.0311 0.0180 'International Tables Vol C Tables 4.2.6.8 and 6.1.1.4'
P P 0.2955 0.4335 'International Tables Vol C Tables 4.2.6.8 and 6.1.1.4'

loop_
_exptl_crystal_face_index_h
_exptl_crystal_face_index_k
_exptl_crystal_face_index_l
_exptl_crystal_face_perp_dist
0 0 -1 0.0263
-8 -3 -1 0.0464
-1 0 16 0.0406
8 3 1 0.0347
-9 1 10 0.0464
2 4 4 0.0355
9 0 -9 0.0236
-2 -4 -4 0.0342
-10 0 0 0.0394
-2 4 -4 0.0485
0 -4 2 0.0474
-8 0 -8 0.0408
9 1 4 0.0500
-5 2 -11 0.0486
1 -2 -14 0.0336

loop_
_geom_angle_atom_site_label_1
_geom_angle_atom_site_label_2
_geom_angle_atom_site_label_3
_geom_angle
_geom_angle_site_symmetry_1
_geom_angle_site_symmetry_3
_geom_angle_publ_flag
C4 P1 C5 102.50(8) . . ?
C4 P1 C9 99.47(8) . . ?
C9 P1 C5 110.92(9) . . ?
C3 N1 C3 118.30(19) . 2_656 ?
C2 C1 H1 120.4 . . ?
C2 C1 H1 120.4 2_656 . ?
C2 C1 C2 119.2(2) 2_656 . ?
C1 C2 H2 120.6 . . ?
C1 C2 C3 118.79(16) . . ?
C3 C2 H2 120.6 . . ?
N1 C3 C2 122.47(15) . . ?
N1 C3 C4 115.67(14) . . ?
C2 C3 C4 121.85(14) . . ?
P1 C4 H4A 108.5 . . ?
P1 C4 H4B 108.5 . . ?
C3 C4 P1 114.89(11) . . ?
C3 C4 H4A 108.5 . . ?
C3 C4 H4B 108.5 . . ?
H4A C4 H4B 107.5 . . ?
C6 C5 P1 117.42(14) . . ?
C6 C5 C7 110.04(18) . . ?
C6 C5 C8 109.25(18) . . ?
C7 C5 P1 107.31(14) . . ?
C7 C5 C8 106.95(17) . . ?
C8 C5 P1 105.33(13) . . ?
C5 C6 H6A 109.5 . . ?
C5 C6 H6B 109.5 . . ?
C5 C6 H6C 109.5 . . ?
H6A C6 H6B 109.5 . . ?
H6A C6 H6C 109.5 . . ?
H6B C6 H6C 109.5 . . ?
C5 C7 H7A 109.5 . . ?
C5 C7 H7B 109.5 . . ?
C5 C7 H7C 109.5 . . ?
H7A C7 H7B 109.5 . . ?
H7A C7 H7C 109.5 . . ?
H7B C7 H7C 109.5 . . ?
C5 C8 H8A 109.5 . . ?
C5 C8 H8B 109.5 . . ?
C5 C8 H8C 109.5 . . ?
H8A C8 H8B 109.5 . . ?
H8A C8 H8C 109.5 . . ?
H8B C8 H8C 109.5 . . ?
C10 C9 P1 104.24(13) . . ?
C10 C9 C11 108.82(17) . . ?
C10 C9 C12 108.03(19) . . ?
C11 C9 P1 116.93(13) . . ?
C11 C9 C12 108.92(18) . . ?
C12 C9 P1 109.53(13) . . ?
C9 C10 H10A 109.5 . . ?
C9 C10 H10B 109.5 . . ?
C9 C10 H10C 109.5 . . ?
H10A C10 H10B 109.5 . . ?
H10A C10 H10C 109.5 . . ?
H10B C10 H10C 109.5 . . ?
C9 C11 H11A 109.5 . . ?
C9 C11 H11B 109.5 . . ?
C9 C11 H11C 109.5 . . ?
H11A C11 H11B 109.5 . . ?
H11A C11 H11C 109.5 . . ?
H11B C11 H11C 109.5 . . ?
C9 C12 H12A 109.5 . . ?
C9 C12 H12B 109.5 . . ?
C9 C12 H12C 109.5 . . ?
H12A C12 H12B 109.5 . . ?
H12A C12 H12C 109.5 . . ?
H12B C12 H12C 109.5 . . ?

loop_
_geom_bond_atom_site_label_1
_geom_bond_atom_site_label_2
_geom_bond_distance
_geom_bond_site_symmetry_2
_geom_bond_publ_flag
P1 C4 1.8611(16) . ?
P1 C5 1.8900(19) . ?
P1 C9 1.8891(18) . ?
N1 C3 1.3438(18) . ?
N1 C3 1.3438(18) 2_656 ?
C1 H1 0.9500 . ?
C1 C2 1.383(2) 2_656 ?
C1 C2 1.383(2) . ?
C2 H2 0.9500 . ?
C2 C3 1.390(2) . ?
C3 C4 1.510(2) . ?
C4 H4A 0.9900 . ?
C4 H4B 0.9900 . ?
C5 C6 1.523(3) . ?
C5 C7 1.535(3) . ?
C5 C8 1.538(3) . ?
C6 H6A 0.9800 . ?
C6 H6B 0.9800 . ?
C6 H6C 0.9800 . ?
C7 H7A 0.9800 . ?
C7 H7B 0.9800 . ?
C7 H7C 0.9800 . ?
C8 H8A 0.9800 . ?
C8 H8B 0.9800 . ?
C8 H8C 0.9800 . ?
C9 C10 1.530(3) . ?
C9 C11 1.531(3) . ?
C9 C12 1.534(3) . ?
C10 H10A 0.9800 . ?
C10 H10B 0.9800 . ?
C10 H10C 0.9800 . ?
C11 H11A 0.9800 . ?
C11 H11B 0.9800 . ?
C11 H11C 0.9800 . ?
C12 H12A 0.9800 . ?
C12 H12B 0.9800 . ?
C12 H12C 0.9800 . ?

loop_
_geom_torsion_atom_site_label_1
_geom_torsion_atom_site_label_2
_geom_torsion_atom_site_label_3
_geom_torsion_atom_site_label_4
_geom_torsion
_geom_torsion_site_symmetry_1
_geom_torsion_site_symmetry_2
_geom_torsion_site_symmetry_3
_geom_torsion_site_symmetry_4
_geom_torsion_publ_flag
N1 C3 C4 P1 -136.77(11) . . . . ?
C1 C2 C3 N1 1.0(2) . . . . ?
C1 C2 C3 C4 179.59(13) . . . . ?
C2 C1 C2 C3 -0.45(11) 2_656 . . . ?
C2 C3 C4 P1 44.5(2) . . . . ?
C3 N1 C3 C2 -0.48(12) 2_656 . . . ?
C3 N1 C3 C4 -179.20(15) 2_656 . . . ?
C4 P1 C5 C6 65.74(17) . . . . ?
C4 P1 C5 C7 -169.80(14) . . . . ?
C4 P1 C5 C8 -56.09(15) . . . . ?
C4 P1 C9 C10 81.04(14) . . . . ?
C4 P1 C9 C11 -39.11(17) . . . . ?
C4 P1 C9 C12 -163.57(17) . . . . ?
C5 P1 C4 C3 87.49(13) . . . . ?
C5 P1 C9 C10 -171.59(14) . . . . ?
C5 P1 C9 C11 68.27(17) . . . . ?
C5 P1 C9 C12 -56.20(18) . . . . ?
C9 P1 C4 C3 -158.44(13) . . . . ?
C9 P1 C5 C6 -39.64(18) . . . . ?
C9 P1 C5 C7 84.83(15) . . . . ?
C9 P1 C5 C8 -161.47(13) . . . . ?

loop_
_exptl_oxdiff_crystal_face_indexfrac_h
_exptl_oxdiff_crystal_face_indexfrac_k
_exptl_oxdiff_crystal_face_indexfrac_l
_exptl_oxdiff_crystal_face_x
_exptl_oxdiff_crystal_face_y
_exptl_oxdiff_crystal_face_z
0.0015 0.0003 -1.0010 -0.0607 -0.0084 -0.0083
-7.5228 -2.7334 -0.9596 -0.2670 -0.0469 0.9626
-1.3735 -0.2333 16.2445 0.9475 0.1776 0.2657
7.5404 2.7363 0.7509 0.2548 0.0446 -0.9660
-8.7364 0.5871 9.8417 0.3443 0.7282 0.5926
2.0980 3.8287 3.9834 0.2912 0.6075 -0.7390
9.0770 -0.0455 -9.3229 -0.3046 -0.6453 -0.7005
-1.7633 -3.8330 -4.3314 -0.3027 -0.6318 0.7136
-10.3037 0.0496 0.4950 -0.2668 0.6478 0.7136
-1.8818 3.8276 -4.3141 -0.3273 0.7829 -0.5291
0.0299 -4.0379 1.9946 0.1337 -0.7269 0.6736
-8.2392 0.0797 -8.3255 -0.7430 0.4524 0.4932
9.4033 0.7243 4.4328 0.5378 -0.4089 -0.7372
-4.6526 2.2106 -10.6617 -0.7878 0.6034 -0.1236
1.2888 -1.9875 -14.1724 -0.8177 -0.5631 0.1197
